data_2230059
loop_
_publ_author_name
'Gao, Jin-Sheng'
'Qiao, Jun'
'Yu, Ying-Hui'
'Hou, Guang-Feng'

_publ_section_title
;
 (<i>Z</i>)-<i>N</i>-{3-[(6-Chloropyridin-3-yl)methyl]-1,3-thiazolidin-2-ylidene}cyanamide
;
_journal_coeditor_code KP2319
_journal_issue 5
_journal_name_full 'Acta Crystallographica Section E'
_journal_page_first o1140
_journal_paper_doi 10.1107/S1600536811013316
_journal_volume 67
_journal_year 2011
_chemical_formula_iupac 'C10 H9 Cl N4 S'
_chemical_formula_moiety 'C10 H9 Cl N4 S'
_chemical_formula_sum 'C10 H9 Cl N4 S'
_chemical_formula_weight 252.73
_chemical_name_systematic
;
(<i>Z</i>)-<i>N</i>-{3-[(6-Chloropyridin-3-yl)methyl]-
1,3-thiazolidin-2-ylidene}cyanamide
;
_space_group_IT_number 14
_symmetry_cell_setting monoclinic
_symmetry_space_group_name_Hall '-P 2ybc'
_symmetry_space_group_name_H-M 'P 1 21/c 1'
_atom_sites_solution_hydrogens geom
_atom_sites_solution_primary direct
_atom_sites_solution_secondary difmap
_audit_creation_method SHELXL-97
_cell_angle_alpha 90.00
_cell_angle_beta 97.80(3)
_cell_angle_gamma 90.00
_cell_formula_units_Z 8
_cell_length_a 7.1294(14)
_cell_length_b 35.469(7)
_cell_length_c 9.0211(18)
_cell_measurement_reflns_used 12991
_cell_measurement_temperature 293(2)
_cell_measurement_theta_max 27.5
_cell_measurement_theta_min 3.10
_cell_volume 2260.1(8)
_computing_cell_refinement 'RAPID-AUTO (Rigaku, 1998)'
_computing_data_collection 'RAPID-AUTO (Rigaku, 1998)'
_computing_data_reduction 'CrystalClear (Rigaku/MSC, 2002)'
_computing_molecular_graphics 'SHELXTL (Sheldrick, 2008)'
_computing_publication_material 'SHELXL97 (Sheldrick, 2008)'
_computing_structure_refinement 'SHELXL97 (Sheldrick, 2008)'
_computing_structure_solution 'SHELXS97 (Sheldrick, 2008)'
_diffrn_ambient_temperature 293(2)
_diffrn_measured_fraction_theta_full 0.994
_diffrn_measured_fraction_theta_max 0.994
_diffrn_measurement_device_type 'Rigaku R-AXIS RAPID'
_diffrn_measurement_method \w
_diffrn_radiation_monochromator graphite
_diffrn_radiation_source 'fine-focus sealed tube'
_diffrn_radiation_type MoK\a
_diffrn_radiation_wavelength 0.71073
_diffrn_reflns_av_R_equivalents 0.0462
_diffrn_reflns_av_sigmaI/netI 0.0444
_diffrn_reflns_limit_h_max 9
_diffrn_reflns_limit_h_min -8
_diffrn_reflns_limit_k_max 45
_diffrn_reflns_limit_k_min -45
_diffrn_reflns_limit_l_max 11
_diffrn_reflns_limit_l_min -11
_diffrn_reflns_number 21869
_diffrn_reflns_theta_full 27.48
_diffrn_reflns_theta_max 27.48
_diffrn_reflns_theta_min 3.10
_diffrn_standards_decay_% 0
_diffrn_standards_interval_count 0
_diffrn_standards_interval_time 0
_diffrn_standards_number 0
_exptl_absorpt_coefficient_mu 0.499
_exptl_absorpt_correction_T_max 0.9086
_exptl_absorpt_correction_T_min 0.8628
_exptl_absorpt_correction_type multi-scan
_exptl_absorpt_process_details '(ABSCOR; Higashi, 1995)'
_exptl_crystal_colour colourless
_exptl_crystal_density_diffrn 1.486
_exptl_crystal_density_method 'not measured'
_exptl_crystal_description block
_exptl_crystal_F_000 1040
_exptl_crystal_size_max 0.31
_exptl_crystal_size_mid 0.29
_exptl_crystal_size_min 0.20
_refine_diff_density_max 0.210
_refine_diff_density_min -0.293
_refine_ls_extinction_method none
_refine_ls_goodness_of_fit_ref 1.077
_refine_ls_hydrogen_treatment constr
_refine_ls_matrix_type full
_refine_ls_number_parameters 289
_refine_ls_number_reflns 5151
_refine_ls_number_restraints 0
_refine_ls_restrained_S_all 1.077
_refine_ls_R_factor_all 0.0721
_refine_ls_R_factor_gt 0.0481
_refine_ls_shift/su_max 0.000
_refine_ls_shift/su_mean 0.000
_refine_ls_structure_factor_coef Fsqd
_refine_ls_weighting_details 'calc w=1/[\s^2^(Fo^2^)+(0.0595P)^2^+0.4995P] where P=(Fo^2^+2Fc^2^)/3'
_refine_ls_weighting_scheme calc
_refine_ls_wR_factor_gt 0.1228
_refine_ls_wR_factor_ref 0.1365
_reflns_number_gt 3505
_reflns_number_total 5151
_reflns_threshold_expression I>2\s(I)
_cod_data_source_file kp2319.cif
_cod_data_source_block I
_cod_original_sg_symbol_H-M 'P 21/c'
_cod_database_code 2230059
_cod_database_fobs_code 2230059

loop_
_symmetry_equiv_pos_as_xyz
'x, y, z'
'-x, y+1/2, -z+1/2'
'-x, -y, -z'
'x, -y-1/2, z-1/2'

loop_
_atom_site_type_symbol
_atom_site_label
_atom_site_fract_x
_atom_site_fract_y
_atom_site_fract_z
_atom_site_U_iso_or_equiv
_atom_site_adp_type
_atom_site_calc_flag
_atom_site_refinement_flags
_atom_site_occupancy
_atom_site_disorder_assembly
_atom_site_disorder_group
C C1 0.8652(3) 0.04805(6) 0.2994(3) 0.0528(6) Uani d . 1 . .
C C2 0.7778(4) 0.05431(7) 0.4241(3) 0.0564(6) Uani d . 1 . .
H H2 0.8315 0.0461 0.5183 0.068 Uiso calc R 1 . .
C C3 0.6087(4) 0.07309(7) 0.4038(3) 0.0541(6) Uani d . 1 . .
H H3 0.5443 0.0777 0.4850 0.065 Uiso calc R 1 . .
C C4 0.5334(3) 0.08520(5) 0.2624(3) 0.0417(5) Uani d . 1 . .
C C5 0.6313(4) 0.07628(6) 0.1459(3) 0.0525(6) Uani d . 1 . .
H H5 0.5795 0.0835 0.0500 0.063 Uiso calc R 1 . .
C C6 0.3545(3) 0.10860(6) 0.2362(3) 0.0486(5) Uani d . 1 . .
H H6A 0.2856 0.1025 0.1390 0.058 Uiso calc R 1 . .
H H6B 0.2744 0.1024 0.3115 0.058 Uiso calc R 1 . .
C C7 0.4452(4) 0.16785(7) 0.3852(3) 0.0586(6) Uani d . 1 . .
H H7A 0.5677 0.1592 0.4331 0.070 Uiso calc R 1 . .
H H7B 0.3516 0.1622 0.4507 0.070 Uiso calc R 1 . .
C C8 0.4506(6) 0.20899(8) 0.3572(4) 0.0831(10) Uani d . 1 . .
H H8A 0.5573 0.2202 0.4200 0.100 Uiso calc R 1 . .
H H8B 0.3354 0.2207 0.3811 0.100 Uiso calc R 1 . .
C C9 0.4189(3) 0.16902(6) 0.1222(3) 0.0422(5) Uani d . 1 . .
C C10 0.4177(3) 0.17589(7) -0.1287(3) 0.0545(6) Uani d . 1 . .
C C11 1.3337(3) 0.05498(7) 0.7709(3) 0.0558(6) Uani d . 1 . .
C C12 1.2138(4) 0.04665(8) 0.8736(3) 0.0618(6) Uani d . 1 . .
H H12 1.2387 0.0268 0.9406 0.074 Uiso calc R 1 . .
C C13 1.0549(4) 0.06898(8) 0.8737(3) 0.0609(7) Uani d . 1 . .
H H13 0.9712 0.0646 0.9423 0.073 Uiso calc R 1 . .
C C14 1.0214(3) 0.09783(7) 0.7712(3) 0.0523(6) Uani d . 1 . .
C C15 1.1509(4) 0.10300(8) 0.6735(3) 0.0665(7) Uani d . 1 . .
H H15 1.1280 0.1222 0.6033 0.080 Uiso calc R 1 . .
C C16 0.8483(3) 0.12283(9) 0.7672(4) 0.0678(8) Uani d . 1 . .
H H16A 0.7818 0.1234 0.6660 0.081 Uiso calc R 1 . .
H H16B 0.7636 0.1121 0.8315 0.081 Uiso calc R 1 . .
C C17 0.8939(5) 0.19245(10) 0.7102(4) 0.0840(10) Uani d . 1 . .
H H17A 0.7664 0.1963 0.6595 0.101 Uiso calc R 1 . .
H H17B 0.9753 0.1866 0.6353 0.101 Uiso calc R 1 . .
C C18 0.9605(6) 0.22673(9) 0.7904(4) 0.0853(10) Uani d . 1 . .
H H18A 0.8799 0.2478 0.7556 0.102 Uiso calc R 1 . .
H H18B 1.0887 0.2325 0.7728 0.102 Uiso calc R 1 . .
C C19 0.9155(3) 0.17075(7) 0.9595(3) 0.0464(5) Uani d . 1 . .
C C20 0.9267(3) 0.15741(8) 1.2059(3) 0.0593(6) Uani d . 1 . .
Cl Cl1 1.08715(10) 0.02601(2) 0.31970(11) 0.0811(3) Uani d . 1 . .
Cl Cl2 1.53924(11) 0.02813(2) 0.76846(10) 0.0809(2) Uani d . 1 . .
N N1 0.7967(3) 0.05776(6) 0.1620(3) 0.0592(5) Uani d . 1 . .
N N2 0.3963(2) 0.14899(5) 0.2425(2) 0.0432(4) Uani d . 1 . .
N N3 0.4000(3) 0.15412(5) -0.0121(2) 0.0504(5) Uani d . 1 . .
N N4 0.4288(4) 0.19221(7) -0.2375(3) 0.0777(7) Uani d . 1 . .
N N5 1.3080(3) 0.08234(7) 0.6720(3) 0.0658(6) Uani d . 1 . .
N N6 0.8957(3) 0.16118(6) 0.8155(2) 0.0540(5) Uani d . 1 . .
N N7 0.9051(3) 0.14604(6) 1.0652(2) 0.0551(5) Uani d . 1 . .
N N8 0.9439(4) 0.16423(9) 1.3319(3) 0.0864(8) Uani d . 1 . .
S S1 0.47264(10) 0.216369(16) 0.16494(8) 0.05802(19) Uani d . 1 . .
S S2 0.95422(12) 0.21907(2) 0.98475(9) 0.0698(2) Uani d . 1 . .

loop_
_atom_site_aniso_label
_atom_site_aniso_U_11
_atom_site_aniso_U_22
_atom_site_aniso_U_33
_atom_site_aniso_U_12
_atom_site_aniso_U_13
_atom_site_aniso_U_23
C1 0.0496(12) 0.0361(10) 0.0750(18) 0.0031(10) 0.0159(12) 0.0066(11)
C2 0.0653(14) 0.0536(13) 0.0499(15) 0.0087(12) 0.0069(12) 0.0066(11)
C3 0.0656(14) 0.0505(12) 0.0483(14) 0.0063(11) 0.0159(11) 0.0021(11)
C4 0.0476(11) 0.0336(9) 0.0458(13) -0.0015(9) 0.0138(9) 0.0020(8)
C5 0.0664(14) 0.0486(12) 0.0450(14) 0.0081(11) 0.0160(11) 0.0053(10)
C6 0.0465(11) 0.0424(11) 0.0580(15) -0.0045(9) 0.0113(10) 0.0002(10)
C7 0.0753(16) 0.0539(13) 0.0462(14) -0.0019(12) 0.0061(12) -0.0049(11)
C8 0.133(3) 0.0574(16) 0.060(2) 0.0008(18) 0.0185(19) -0.0117(14)
C9 0.0367(10) 0.0416(10) 0.0476(13) 0.0033(8) 0.0029(9) 0.0007(9)
C10 0.0555(13) 0.0566(13) 0.0501(15) 0.0046(11) 0.0032(11) 0.0001(12)
C11 0.0568(13) 0.0556(13) 0.0579(16) -0.0027(11) 0.0177(12) -0.0152(12)
C12 0.0708(16) 0.0605(15) 0.0575(17) -0.0074(13) 0.0214(13) -0.0025(12)
C13 0.0601(14) 0.0736(16) 0.0541(16) -0.0178(13) 0.0257(12) -0.0177(13)
C14 0.0495(12) 0.0619(14) 0.0465(14) -0.0090(11) 0.0106(10) -0.0205(11)
C15 0.0728(17) 0.0727(17) 0.0591(18) 0.0088(14) 0.0279(14) 0.0006(13)
C16 0.0482(13) 0.0861(19) 0.0685(19) -0.0033(13) 0.0062(12) -0.0297(15)
C17 0.096(2) 0.112(3) 0.0459(17) 0.009(2) 0.0141(15) 0.0145(17)
C18 0.106(2) 0.0733(19) 0.080(2) 0.0222(18) 0.0239(19) 0.0220(17)
C19 0.0389(10) 0.0567(13) 0.0438(13) 0.0051(10) 0.0068(9) -0.0056(10)
C20 0.0484(12) 0.0786(17) 0.0525(16) 0.0114(12) 0.0125(11) 0.0098(13)
Cl1 0.0568(4) 0.0582(4) 0.1311(8) 0.0141(3) 0.0232(4) 0.0113(4)
Cl2 0.0785(5) 0.0756(5) 0.0938(6) 0.0180(4) 0.0307(4) -0.0044(4)
N1 0.0684(13) 0.0531(11) 0.0623(15) 0.0100(10) 0.0310(11) 0.0084(10)
N2 0.0454(9) 0.0407(9) 0.0437(11) 0.0020(8) 0.0068(8) -0.0008(8)
N3 0.0559(11) 0.0496(10) 0.0450(12) 0.0029(9) 0.0045(9) -0.0002(9)
N4 0.0968(18) 0.0831(17) 0.0537(15) 0.0063(14) 0.0119(13) 0.0126(13)
N5 0.0701(14) 0.0680(13) 0.0662(15) 0.0064(11) 0.0349(12) -0.0018(11)
N6 0.0504(10) 0.0702(13) 0.0413(11) 0.0095(10) 0.0058(8) -0.0082(9)
N7 0.0581(11) 0.0601(12) 0.0485(13) 0.0040(10) 0.0129(9) 0.0025(9)
N8 0.0813(17) 0.133(2) 0.0470(15) 0.0174(16) 0.0147(12) 0.0044(15)
S1 0.0681(4) 0.0420(3) 0.0615(4) -0.0052(3) -0.0003(3) 0.0019(3)
S2 0.0892(5) 0.0566(4) 0.0649(5) 0.0004(3) 0.0145(4) -0.0053(3)

loop_
_atom_type_symbol
_atom_type_description
_atom_type_scat_dispersion_real
_atom_type_scat_dispersion_imag
_atom_type_scat_source
C C 0.0033 0.0016 'International Tables Vol C Tables 4.2.6.8 and 6.1.1.4'
H H 0.0000 0.0000 'International Tables Vol C Tables 4.2.6.8 and 6.1.1.4'
Cl Cl 0.1484 0.1585 'International Tables Vol C Tables 4.2.6.8 and 6.1.1.4'
N N 0.0061 0.0033 'International Tables Vol C Tables 4.2.6.8 and 6.1.1.4'
S S 0.1246 0.1234 'International Tables Vol C Tables 4.2.6.8 and 6.1.1.4'

loop_
_geom_angle_atom_site_label_1
_geom_angle_atom_site_label_2
_geom_angle_atom_site_label_3
_geom_angle_site_symmetry_1
_geom_angle_site_symmetry_3
_geom_angle
_geom_angle_publ_flag
N1 C1 C2 . . 125.2(2) ?
N1 C1 Cl1 . . 115.5(2) ?
C2 C1 Cl1 . . 119.3(2) ?
C3 C2 C1 . . 117.2(2) ?
C3 C2 H2 . . 121.4 ?
C1 C2 H2 . . 121.4 ?
C2 C3 C4 . . 120.0(2) ?
C2 C3 H3 . . 120.0 ?
C4 C3 H3 . . 120.0 ?
C5 C4 C3 . . 117.4(2) ?
C5 C4 C6 . . 120.7(2) ?
C3 C4 C6 . . 121.9(2) ?
N1 C5 C4 . . 124.1(2) ?
N1 C5 H5 . . 118.0 ?
C4 C5 H5 . . 118.0 ?
N2 C6 C4 . . 111.60(17) ?
N2 C6 H6A . . 109.3 ?
C4 C6 H6A . . 109.3 ?
N2 C6 H6B . . 109.3 ?
C4 C6 H6B . . 109.3 ?
H6A C6 H6B . . 108.0 ?
N2 C7 C8 . . 108.2(2) ?
N2 C7 H7A . . 110.1 ?
C8 C7 H7A . . 110.1 ?
N2 C7 H7B . . 110.1 ?
C8 C7 H7B . . 110.1 ?
H7A C7 H7B . . 108.4 ?
C7 C8 S1 . . 108.5(2) ?
C7 C8 H8A . . 110.0 ?
S1 C8 H8A . . 110.0 ?
C7 C8 H8B . . 110.0 ?
S1 C8 H8B . . 110.0 ?
H8A C8 H8B . . 108.4 ?
N3 C9 N2 . . 122.1(2) ?
N3 C9 S1 . . 125.52(18) ?
N2 C9 S1 . . 112.34(17) ?
N4 C10 N3 . . 174.2(3) ?
N5 C11 C12 . . 125.0(2) ?
N5 C11 Cl2 . . 115.7(2) ?
C12 C11 Cl2 . . 119.3(2) ?
C11 C12 C13 . . 117.5(3) ?
C11 C12 H12 . . 121.3 ?
C13 C12 H12 . . 121.3 ?
C14 C13 C12 . . 119.5(2) ?
C14 C13 H13 . . 120.2 ?
C12 C13 H13 . . 120.2 ?
C15 C14 C13 . . 117.3(2) ?
C15 C14 C16 . . 121.5(3) ?
C13 C14 C16 . . 121.1(3) ?
N5 C15 C14 . . 124.7(3) ?
N5 C15 H15 . . 117.6 ?
C14 C15 H15 . . 117.6 ?
N6 C16 C14 . . 112.62(19) ?
N6 C16 H16A . . 109.1 ?
C14 C16 H16A . . 109.1 ?
N6 C16 H16B . . 109.1 ?
C14 C16 H16B . . 109.1 ?
H16A C16 H16B . . 107.8 ?
N6 C17 C18 . . 109.7(3) ?
N6 C17 H17A . . 109.7 ?
C18 C17 H17A . . 109.7 ?
N6 C17 H17B . . 109.7 ?
C18 C17 H17B . . 109.7 ?
H17A C17 H17B . . 108.2 ?
C17 C18 S2 . . 108.1(2) ?
C17 C18 H18A . . 110.1 ?
S2 C18 H18A . . 110.1 ?
C17 C18 H18B . . 110.1 ?
S2 C18 H18B . . 110.1 ?
H18A C18 H18B . . 108.4 ?
N7 C19 N6 . . 122.2(2) ?
N7 C19 S2 . . 125.99(19) ?
N6 C19 S2 . . 111.81(18) ?
N8 C20 N7 . . 174.3(3) ?
C1 N1 C5 . . 116.1(2) ?
C9 N2 C7 . . 116.01(19) ?
C9 N2 C6 . . 122.68(19) ?
C7 N2 C6 . . 120.61(19) ?
C9 N3 C10 . . 119.3(2) ?
C11 N5 C15 . . 115.9(2) ?
C19 N6 C16 . . 121.3(2) ?
C19 N6 C17 . . 115.6(2) ?
C16 N6 C17 . . 122.3(2) ?
C19 N7 C20 . . 119.1(2) ?
C9 S1 C8 . . 91.61(12) ?
C19 S2 C18 . . 92.62(14) ?

loop_
_geom_bond_atom_site_label_1
_geom_bond_atom_site_label_2
_geom_bond_site_symmetry_2
_geom_bond_distance
_geom_bond_publ_flag
C1 N1 . 1.314(3) ?
C1 C2 . 1.376(4) ?
C1 Cl1 . 1.752(2) ?
C2 C3 . 1.368(3) ?
C2 H2 . 0.9300 ?
C3 C4 . 1.383(3) ?
C3 H3 . 0.9300 ?
C4 C5 . 1.375(3) ?
C4 C6 . 1.513(3) ?
C5 N1 . 1.340(3) ?
C5 H5 . 0.9300 ?
C6 N2 . 1.463(3) ?
C6 H6A . 0.9700 ?
C6 H6B . 0.9700 ?
C7 N2 . 1.451(3) ?
C7 C8 . 1.482(4) ?
C7 H7A . 0.9700 ?
C7 H7B . 0.9700 ?
C8 S1 . 1.782(3) ?
C8 H8A . 0.9700 ?
C8 H8B . 0.9700 ?
C9 N3 . 1.312(3) ?
C9 N2 . 1.325(3) ?
C9 S1 . 1.754(2) ?
C10 N4 . 1.152(3) ?
C10 N3 . 1.324(3) ?
C11 N5 . 1.314(4) ?
C11 C12 . 1.375(4) ?
C11 Cl2 . 1.750(3) ?
C12 C13 . 1.383(4) ?
C12 H12 . 0.9300 ?
C13 C14 . 1.378(4) ?
C13 H13 . 0.9300 ?
C14 C15 . 1.373(4) ?
C14 C16 . 1.516(4) ?
C15 N5 . 1.340(4) ?
C15 H15 . 0.9300 ?
C16 N6 . 1.454(3) ?
C16 H16A . 0.9700 ?
C16 H16B . 0.9700 ?
C17 N6 . 1.459(4) ?
C17 C18 . 1.461(5) ?
C17 H17A . 0.9700 ?
C17 H17B . 0.9700 ?
C18 S2 . 1.781(4) ?
C18 H18A . 0.9700 ?
C18 H18B . 0.9700 ?
C19 N7 . 1.305(3) ?
C19 N6 . 1.331(3) ?
C19 S2 . 1.746(2) ?
C20 N8 . 1.152(4) ?
C20 N7 . 1.321(3) ?

loop_
_geom_hbond_atom_site_label_D
_geom_hbond_atom_site_label_H
_geom_hbond_atom_site_label_A
_geom_hbond_site_symmetry_A
_geom_hbond_distance_DH
_geom_hbond_distance_HA
_geom_hbond_distance_DA
_geom_hbond_angle_DHA
C3 H3 N5 1_455 0.93 2.55 3.459(4) 167
C13 H13 N1 1_556 0.93 2.49 3.408(4) 169
